data_2300486
loop_
_publ_author_name
'Krause, Lennard'
'Herbst-Irmer, Regine'
'Sheldrick, George M.'
'Stalke, Dietmar'

_publ_section_title
;
 Comparison of silver and molybdenum microfocus X-ray sources for
 single-crystal structure determination
;
_journal_coeditor_code aj5242
_journal_issue 1
_journal_name_full 'Journal of Applied Crystallography'
_journal_paper_doi 10.1107/S1600576714022985
_journal_volume 48
_journal_year 2015
_chemical_formula_moiety 'Pt7 Sc4 Si2'
_chemical_formula_sum 'Pt7 Sc4 Si2'
_chemical_formula_weight 1601.65
_chemical_name_systematic
;
 ?
;
_space_group_crystal_system orthorhombic
_space_group_IT_number 55
_space_group_name_Hall '-P 2 2ab'
_space_group_name_H-M_alt 'P b a m'
_symmetry_space_group_name_Hall '-P 2 2ab'
_symmetry_space_group_name_H-M 'P b a m'
_audit_creation_method SHELXL-2014
_cell_angle_alpha 90
_cell_angle_beta 90
_cell_angle_gamma 90
_cell_formula_units_Z 2
_cell_length_a 6.447(2)
_cell_length_b 16.121(3)
_cell_length_c 3.982(2)
_cell_measurement_reflns_used 9937
_cell_measurement_temperature 100(2)
_cell_measurement_theta_max 55.818
_cell_measurement_theta_min 2.5275
_cell_volume 413.9(3)
_computing_cell_refinement 'SAINT V7.68A'
_computing_data_collection 'APEX2 v2012.2'
_computing_data_reduction 'SAINT V7.68A'
_computing_structure_refinement 'SHELXL-2014 (Sheldrick, 2014)'
_computing_structure_solution 'SHELXS-2012 (Sheldrick, 2012)'
_diffrn_ambient_temperature 100(2)
_diffrn_measured_fraction_theta_full 1.000
_diffrn_measured_fraction_theta_max 0.999
_diffrn_measurement_device_type 'Bruker Smart APEX II Quazar'
_diffrn_measurement_method 'omega scans'
_diffrn_radiation_type MoK\a
_diffrn_radiation_wavelength 0.71073
_diffrn_reflns_av_R_equivalents 0.0473
_diffrn_reflns_av_unetI/netI 0.0193
_diffrn_reflns_Laue_measured_fraction_full 1.000
_diffrn_reflns_Laue_measured_fraction_max 0.999
_diffrn_reflns_limit_h_max 15
_diffrn_reflns_limit_h_min -13
_diffrn_reflns_limit_k_max 37
_diffrn_reflns_limit_k_min -37
_diffrn_reflns_limit_l_max 8
_diffrn_reflns_limit_l_min -9
_diffrn_reflns_number 48679
_diffrn_reflns_point_group_measured_fraction_full 1.000
_diffrn_reflns_point_group_measured_fraction_max 0.999
_diffrn_reflns_theta_full 25.242
_diffrn_reflns_theta_max 56.062
_diffrn_reflns_theta_min 2.527
_diffrn_source 'INCOATEC Microsource'
_exptl_absorpt_coefficient_mu 121.037
_exptl_absorpt_correction_T_max 0.1756
_exptl_absorpt_correction_T_min 0.0397
_exptl_absorpt_correction_type multi-scan
_exptl_absorpt_process_details SADABS-2014/4
_exptl_crystal_density_diffrn 12.853
_exptl_crystal_F_000 1316
_exptl_crystal_size_max 0.060
_exptl_crystal_size_mid 0.040
_exptl_crystal_size_min 0.020
_refine_diff_density_max 8.767
_refine_diff_density_min -4.378
_refine_diff_density_rms 0.896
_refine_ls_extinction_coef 0.00051(8)
_refine_ls_extinction_expression Fc^*^=kFc[1+0.001xFc^2^\l^3^/sin(2\q)]^-1/4^
_refine_ls_extinction_method SHELXL
_refine_ls_goodness_of_fit_ref 1.286
_refine_ls_hydrogen_treatment undef
_refine_ls_matrix_type full
_refine_ls_number_parameters 42
_refine_ls_number_reflns 2976
_refine_ls_number_restraints 0
_refine_ls_restrained_S_all 1.286
_refine_ls_R_factor_all 0.0262
_refine_ls_R_factor_gt 0.0257
_refine_ls_shift/su_max 0.001
_refine_ls_shift/su_mean 0.000
_refine_ls_structure_factor_coef Fsqd
_refine_ls_weighting_details 'w=1/[\s^2^(Fo^2^)+(0.0265P)^2^+6.5030P] where P=(Fo^2^+2Fc^2^)/3'
_refine_ls_weighting_scheme calc
_refine_ls_wR_factor_gt 0.0675
_refine_ls_wR_factor_ref 0.0678
_reflns_Friedel_coverage 0.000
_reflns_number_gt 2933
_reflns_number_total 2976
_reflns_threshold_expression 'I > 2\s(I)'
_cod_data_source_file aj5242sup1.cif
_cod_data_source_block 1-(Mo)
_cod_database_code 2300486
_cod_database_fobs_code 2300486
_shelx_space_group_comment
;
The symmetry employed for this shelxl refinement is uniquely defined
by the following loop, which should always be used as a source of
symmetry information in preference to the above space-group names.
They are only intended as comments.
;
_shelx_estimated_absorpt_t_min 0.052
_shelx_estimated_absorpt_t_max 0.196
_shelxl_version_number 2014-3

loop_
_space_group_symop_operation_xyz
'x, y, z'
'-x, -y, z'
'-x+1/2, y+1/2, -z'
'x+1/2, -y+1/2, -z'
'-x, -y, -z'
'x, y, -z'
'x-1/2, -y-1/2, z'
'-x-1/2, y-1/2, z'

loop_
_atom_site_label
_atom_site_type_symbol
_atom_site_fract_x
_atom_site_fract_y
_atom_site_fract_z
_atom_site_U_iso_or_equiv
_atom_site_adp_type
_atom_site_occupancy
_atom_site_site_symmetry_order
_atom_site_calc_flag
_atom_site_refinement_flags_posn
_atom_site_refinement_flags_adp
_atom_site_refinement_flags_occupancy
Pt4 Pt 0.59272(2) 0.38257(2) 0.5000 0.00442(3) Uani 1 2 d S T P
Pt3 Pt 0.28687(2) 0.33332(2) 0.0000 0.00475(3) Uani 1 2 d S T P
Pt1 Pt -0.09655(2) 0.42142(2) 0.0000 0.00467(3) Uani 1 2 d S T P
Pt2 Pt 0.5000 0.5000 1.0000 0.00450(3) Uani 1 4 d S T P
Sc2 Sc 0.97528(12) 0.29097(5) 0.5000 0.00528(8) Uani 1 2 d S T P
Sc1 Sc 0.21425(12) 0.46092(5) 0.5000 0.00532(9) Uani 1 2 d S T P
Si1 Si 0.6605(2) 0.30686(9) 0.0000 0.00506(16) Uani 1 2 d S T P

loop_
_atom_site_aniso_label
_atom_site_aniso_U_11
_atom_site_aniso_U_22
_atom_site_aniso_U_33
_atom_site_aniso_U_23
_atom_site_aniso_U_13
_atom_site_aniso_U_12
Pt4 0.00328(4) 0.00504(5) 0.00492(4) 0.000 0.000 0.00017(3)
Pt3 0.00314(4) 0.00531(5) 0.00580(5) 0.000 0.000 0.00005(3)
Pt1 0.00313(4) 0.00510(5) 0.00578(5) 0.000 0.000 -0.00012(3)
Pt2 0.00332(5) 0.00505(6) 0.00514(6) 0.000 0.000 0.00038(4)
Sc2 0.0048(2) 0.00506(19) 0.0060(2) 0.000 0.000 0.00031(16)
Sc1 0.00358(18) 0.0064(2) 0.0060(2) 0.000 0.000 0.00005(16)
Si1 0.0040(4) 0.0059(4) 0.0053(4) 0.000 0.000 -0.0008(3)

loop_
_atom_type_symbol
_atom_type_description
_atom_type_scat_dispersion_real
_atom_type_scat_dispersion_imag
_atom_type_scat_source
Si Si 0.0817 0.0704 'International Tables Vol C Tables 4.2.6.8 and 6.1.1.4'
Sc Sc 0.2519 0.3716 'International Tables Vol C Tables 4.2.6.8 and 6.1.1.4'
Pt Pt -1.7033 8.3905 'International Tables Vol C Tables 4.2.6.8 and 6.1.1.4'

loop_
_geom_angle_atom_site_label_1
_geom_angle_atom_site_label_2
_geom_angle_atom_site_label_3
_geom_angle
_geom_angle_site_symmetry_1
_geom_angle_site_symmetry_3
Si1 Pt4 Si1 113.86(7) 1_556 .
Si1 Pt4 Sc1 113.55(3) 1_556 .
Si1 Pt4 Sc1 113.55(3) . .
Si1 Pt4 Pt2 77.97(4) 1_556 .
Si1 Pt4 Pt2 168.07(3) . .
Sc1 Pt4 Pt2 60.109(13) . .
Si1 Pt4 Pt2 168.07(3) 1_556 1_554
Si1 Pt4 Pt2 77.97(4) . 1_554
Sc1 Pt4 Pt2 60.109(13) . 1_554
Pt2 Pt4 Pt2 90.16(3) . 1_554
Si1 Pt4 Sc1 112.29(3) 1_556 5_666
Si1 Pt4 Sc1 112.29(3) . 5_666
Sc1 Pt4 Sc1 88.88(3) . 5_666
Pt2 Pt4 Sc1 59.348(16) . 5_666
Pt2 Pt4 Sc1 59.348(16) 1_554 5_666
Si1 Pt4 Sc2 65.05(3) 1_556 .
Si1 Pt4 Sc2 65.05(3) . .
Sc1 Pt4 Sc2 176.46(2) . .
Pt2 Pt4 Sc2 121.889(14) . .
Pt2 Pt4 Sc2 121.889(14) 1_554 .
Sc1 Pt4 Sc2 94.66(3) 5_666 .
Si1 Pt4 Pt1 53.63(4) 1_556 1_656
Si1 Pt4 Pt1 124.09(4) . 1_656
Sc1 Pt4 Pt1 121.025(19) . 1_656
Pt2 Pt4 Pt1 60.93(2) . 1_656
Pt2 Pt4 Pt1 119.261(19) 1_554 1_656
Sc1 Pt4 Pt1 59.970(14) 5_666 1_656
Sc2 Pt4 Pt1 61.124(18) . 1_656
Si1 Pt4 Pt1 124.09(4) 1_556 1_655
Si1 Pt4 Pt1 53.63(4) . 1_655
Sc1 Pt4 Pt1 121.025(19) . 1_655
Pt2 Pt4 Pt1 119.261(19) . 1_655
Pt2 Pt4 Pt1 60.93(2) 1_554 1_655
Sc1 Pt4 Pt1 59.970(14) 5_666 1_655
Sc2 Pt4 Pt1 61.124(18) . 1_655
Pt1 Pt4 Pt1 86.98(3) 1_656 1_655
Si1 Pt4 Sc2 63.40(3) 1_556 7_565
Si1 Pt4 Sc2 63.40(3) . 7_565
Sc1 Pt4 Sc2 102.23(3) . 7_565
Pt2 Pt4 Sc2 126.470(15) . 7_565
Pt2 Pt4 Sc2 126.470(15) 1_554 7_565
Sc1 Pt4 Sc2 168.89(2) 5_666 7_565
Sc2 Pt4 Sc2 74.234(19) . 7_565
Pt1 Pt4 Sc2 112.946(13) 1_656 7_565
Pt1 Pt4 Sc2 112.946(13) 1_655 7_565
Si1 Pt4 Pt3 123.88(4) 1_556 .
Si1 Pt4 Pt3 53.96(4) . .
Sc1 Pt4 Pt3 61.582(19) . .
Pt2 Pt4 Pt3 121.58(2) . .
Pt2 Pt4 Pt3 63.611(19) 1_554 .
Sc1 Pt4 Pt3 122.953(14) 5_666 .
Sc2 Pt4 Pt3 116.157(19) . .
Pt1 Pt4 Pt3 176.655(7) 1_656 .
Pt1 Pt4 Pt3 93.29(3) 1_655 .
Sc2 Pt4 Pt3 63.896(13) 7_565 .
Si1 Pt4 Pt3 53.96(4) 1_556 1_556
Si1 Pt4 Pt3 123.88(4) . 1_556
Sc1 Pt4 Pt3 61.583(19) . 1_556
Pt2 Pt4 Pt3 63.612(19) . 1_556
Pt2 Pt4 Pt3 121.58(2) 1_554 1_556
Sc1 Pt4 Pt3 122.954(14) 5_666 1_556
Sc2 Pt4 Pt3 116.157(19) . 1_556
Pt1 Pt4 Pt3 93.29(3) 1_656 1_556
Pt1 Pt4 Pt3 176.653(7) 1_655 1_556
Sc2 Pt4 Pt3 63.895(13) 7_565 1_556
Pt3 Pt4 Pt3 86.25(3) . 1_556
Si1 Pt3 Si1 99.78(4) 7_565 .
Si1 Pt3 Pt1 100.06(4) 7_565 .
Si1 Pt3 Pt1 160.16(4) . .
Si1 Pt3 Sc1 127.76(3) 7_565 .
Si1 Pt3 Sc1 106.41(3) . .
Pt1 Pt3 Sc1 60.448(17) . .
Si1 Pt3 Sc1 127.76(3) 7_565 1_554
Si1 Pt3 Sc1 106.41(3) . 1_554
Pt1 Pt3 Sc1 60.448(17) . 1_554
Sc1 Pt3 Sc1 86.68(4) . 1_554
Si1 Pt3 Sc2 62.95(3) 7_565 1_454
Si1 Pt3 Sc2 129.71(3) . 1_454
Pt1 Pt3 Sc2 61.20(2) . 1_454
Sc1 Pt3 Sc2 121.64(3) . 1_454
Sc1 Pt3 Sc2 65.50(3) 1_554 1_454
Si1 Pt3 Sc2 62.95(3) 7_565 1_455
Si1 Pt3 Sc2 129.71(3) . 1_455
Pt1 Pt3 Sc2 61.20(2) . 1_455
Sc1 Pt3 Sc2 65.50(3) . 1_455
Sc1 Pt3 Sc2 121.64(3) 1_554 1_455
Sc2 Pt3 Sc2 86.36(4) 1_454 1_455
Si1 Pt3 Pt4 119.08(2) 7_565 .
Si1 Pt3 Pt4 51.75(2) . .
Pt1 Pt3 Pt4 116.822(16) . .
Sc1 Pt3 Pt4 56.41(2) . .
Sc1 Pt3 Pt4 112.65(2) 1_554 .
Sc2 Pt3 Pt4 177.692(17) 1_454 .
Sc2 Pt3 Pt4 93.65(3) 1_455 .
Si1 Pt3 Pt4 119.08(2) 7_565 1_554
Si1 Pt3 Pt4 51.75(2) . 1_554
Pt1 Pt3 Pt4 116.821(16) . 1_554
Sc1 Pt3 Pt4 112.65(2) . 1_554
Sc1 Pt3 Pt4 56.41(2) 1_554 1_554
Sc2 Pt3 Pt4 93.65(3) 1_454 1_554
Sc2 Pt3 Pt4 177.691(17) 1_455 1_554
Pt4 Pt3 Pt4 86.25(3) . 1_554
Si1 Pt3 Pt2 172.74(3) 7_565 1_554
Si1 Pt3 Pt2 72.96(4) . 1_554
Pt1 Pt3 Pt2 87.203(18) . 1_554
Sc1 Pt3 Pt2 56.089(19) . 1_554
Sc1 Pt3 Pt2 56.088(19) 1_554 1_554
Sc2 Pt3 Pt2 121.550(17) 1_454 1_554
Sc2 Pt3 Pt2 121.550(18) 1_455 1_554
Pt4 Pt3 Pt2 56.568(11) . 1_554
Pt4 Pt3 Pt2 56.568(11) 1_554 1_554
Si1 Pt3 Sc2 61.37(3) 7_565 7_564
Si1 Pt3 Sc2 59.83(3) . 7_564
Pt1 Pt3 Sc2 131.849(17) . 7_564
Sc1 Pt3 Sc2 166.00(2) . 7_564
Sc1 Pt3 Sc2 94.67(3) 1_554 7_564
Sc2 Pt3 Sc2 71.14(3) 1_454 7_564
Sc2 Pt3 Sc2 124.261(19) 1_455 7_564
Pt4 Pt3 Sc2 110.66(3) . 7_564
Pt4 Pt3 Sc2 57.83(2) 1_554 7_564
Pt2 Pt3 Sc2 113.60(2) 1_554 7_564
Si1 Pt3 Sc2 61.37(3) 7_565 7_565
Si1 Pt3 Sc2 59.83(3) . 7_565
Pt1 Pt3 Sc2 131.849(17) . 7_565
Sc1 Pt3 Sc2 94.67(3) . 7_565
Sc1 Pt3 Sc2 166.00(2) 1_554 7_565
Sc2 Pt3 Sc2 124.261(19) 1_454 7_565
Sc2 Pt3 Sc2 71.14(3) 1_455 7_565
Pt4 Pt3 Sc2 57.83(2) . 7_565
Pt4 Pt3 Sc2 110.66(3) 1_554 7_565
Pt2 Pt3 Sc2 113.60(2) 1_554 7_565
Sc2 Pt3 Sc2 80.71(4) 7_564 7_565
Si1 Pt1 Pt1 165.87(4) 1_455 5_565
Si1 Pt1 Pt3 100.42(4) 1_455 .
Pt1 Pt1 Pt3 93.713(19) 5_565 .
Si1 Pt1 Sc1 109.58(3) 1_455 5_566
Pt1 Pt1 Sc1 61.35(2) 5_565 5_566
Pt3 Pt1 Sc1 124.188(18) . 5_566
Si1 Pt1 Sc1 109.58(3) 1_455 5_565
Pt1 Pt1 Sc1 61.35(2) 5_565 5_565
Pt3 Pt1 Sc1 124.188(18) . 5_565
Sc1 Pt1 Sc1 88.52(4) 5_566 5_565
Si1 Pt1 Pt4 52.20(2) 1_455 1_454
Pt1 Pt1 Pt4 119.978(11) 5_565 1_454
Pt3 Pt1 Pt4 119.509(16) . 1_454
Sc1 Pt1 Pt4 116.11(3) 5_566 1_454
Sc1 Pt1 Pt4 58.63(2) 5_565 1_454
Si1 Pt1 Pt4 52.20(2) 1_455 1_455
Pt1 Pt1 Pt4 119.978(11) 5_565 1_455
Pt3 Pt1 Pt4 119.509(16) . 1_455
Sc1 Pt1 Pt4 58.63(2) 5_566 1_455
Sc1 Pt1 Pt4 116.11(3) 5_565 1_455
Pt4 Pt1 Pt4 86.98(3) 1_454 1_455
Si1 Pt1 Pt2 75.67(4) 1_455 1_454
Pt1 Pt1 Pt2 90.199(18) 5_565 1_454
Pt3 Pt1 Pt2 176.088(7) . 1_454
Sc1 Pt1 Pt2 57.974(17) 5_566 1_454
Sc1 Pt1 Pt2 57.974(17) 5_565 1_454
Pt4 Pt1 Pt2 58.146(16) 1_454 1_454
Pt4 Pt1 Pt2 58.146(16) 1_455 1_454
Si1 Pt1 Sc1 127.97(3) 1_455 .
Pt1 Pt1 Sc1 59.831(18) 5_565 .
Pt3 Pt1 Sc1 60.63(2) . .
Sc1 Pt1 Sc1 63.77(3) 5_566 .
Sc1 Pt1 Sc1 121.181(19) 5_565 .
Pt4 Pt1 Sc1 179.798(17) 1_454 .
Pt4 Pt1 Sc1 93.07(3) 1_455 .
Pt2 Pt1 Sc1 121.72(2) 1_454 .
Si1 Pt1 Sc1 127.97(2) 1_455 1_554
Pt1 Pt1 Sc1 59.830(18) 5_565 1_554
Pt3 Pt1 Sc1 60.63(2) . 1_554
Sc1 Pt1 Sc1 121.18(2) 5_566 1_554
Sc1 Pt1 Sc1 63.76(3) 5_565 1_554
Pt4 Pt1 Sc1 93.07(3) 1_454 1_554
Pt4 Pt1 Sc1 179.797(17) 1_455 1_554
Pt2 Pt1 Sc1 121.72(2) 1_454 1_554
Sc1 Pt1 Sc1 86.88(4) . 1_554
Si1 Pt1 Sc2 63.59(3) 1_455 1_454
Pt1 Pt1 Sc2 125.02(2) 5_565 1_454
Pt3 Pt1 Sc2 60.387(17) . 1_454
Sc1 Pt1 Sc2 173.03(2) 5_566 1_454
Sc1 Pt1 Sc2 92.58(3) 5_565 1_454
Pt4 Pt1 Sc2 59.13(2) 1_454 1_454
Pt4 Pt1 Sc2 114.92(2) 1_455 1_454
Pt2 Pt1 Sc2 117.126(17) 1_454 1_454
Sc1 Pt1 Sc2 121.01(3) . 1_454
Sc1 Pt1 Sc2 65.27(3) 1_554 1_454
Si1 Pt1 Sc2 63.59(3) 1_455 1_455
Pt1 Pt1 Sc2 125.02(2) 5_565 1_455
Pt3 Pt1 Sc2 60.387(17) . 1_455
Sc1 Pt1 Sc2 92.58(3) 5_566 1_455
Sc1 Pt1 Sc2 173.03(2) 5_565 1_455
Pt4 Pt1 Sc2 114.92(2) 1_454 1_455
Pt4 Pt1 Sc2 59.13(2) 1_455 1_455
Pt2 Pt1 Sc2 117.126(17) 1_454 1_455
Sc1 Pt1 Sc2 65.27(3) . 1_455
Sc1 Pt1 Sc2 121.01(3) 1_554 1_455
Sc2 Pt1 Sc2 85.51(4) 1_454 1_455
Sc1 Pt2 Sc1 91.28(4) 5_667 5_666
Sc1 Pt2 Sc1 88.72(4) 5_667 1_556
Sc1 Pt2 Sc1 180.00(3) 5_666 1_556
Sc1 Pt2 Sc1 180.0 5_667 .
Sc1 Pt2 Sc1 88.72(4) 5_666 .
Sc1 Pt2 Sc1 91.28(4) 1_556 .
Sc1 Pt2 Pt4 58.80(2) 5_667 5_667
Sc1 Pt2 Pt4 119.64(2) 5_666 5_667
Sc1 Pt2 Pt4 60.36(2) 1_556 5_667
Sc1 Pt2 Pt4 121.20(2) . 5_667
Sc1 Pt2 Pt4 119.64(2) 5_667 5_666
Sc1 Pt2 Pt4 58.80(2) 5_666 5_666
Sc1 Pt2 Pt4 121.20(2) 1_556 5_666
Sc1 Pt2 Pt4 60.36(2) . 5_666
Pt4 Pt2 Pt4 90.17(3) 5_667 5_666
Sc1 Pt2 Pt4 60.36(2) 5_667 1_556
Sc1 Pt2 Pt4 121.20(3) 5_666 1_556
Sc1 Pt2 Pt4 58.80(2) 1_556 1_556
Sc1 Pt2 Pt4 119.64(2) . 1_556
Pt4 Pt2 Pt4 89.83(3) 5_667 1_556
Pt4 Pt2 Pt4 180.0 5_666 1_556
Sc1 Pt2 Pt4 121.20(2) 5_667 .
Sc1 Pt2 Pt4 60.36(2) 5_666 .
Sc1 Pt2 Pt4 119.64(2) 1_556 .
Sc1 Pt2 Pt4 58.80(2) . .
Pt4 Pt2 Pt4 180.0 5_667 .
Pt4 Pt2 Pt4 89.83(3) 5_666 .
Pt4 Pt2 Pt4 90.17(3) 1_556 .
Sc1 Pt2 Pt1 60.28(2) 5_667 1_656
Sc1 Pt2 Pt1 60.28(2) 5_666 1_656
Sc1 Pt2 Pt1 119.72(2) 1_556 1_656
Sc1 Pt2 Pt1 119.71(2) . 1_656
Pt4 Pt2 Pt1 119.076(9) 5_667 1_656
Pt4 Pt2 Pt1 119.076(9) 5_666 1_656
Pt4 Pt2 Pt1 60.924(9) 1_556 1_656
Pt4 Pt2 Pt1 60.924(10) . 1_656
Sc1 Pt2 Pt1 119.72(2) 5_667 5_566
Sc1 Pt2 Pt1 119.72(2) 5_666 5_566
Sc1 Pt2 Pt1 60.28(2) 1_556 5_566
Sc1 Pt2 Pt1 60.29(2) . 5_566
Pt4 Pt2 Pt1 60.924(10) 5_667 5_566
Pt4 Pt2 Pt1 60.924(10) 5_666 5_566
Pt4 Pt2 Pt1 119.076(9) 1_556 5_566
Pt4 Pt2 Pt1 119.076(9) . 5_566
Pt1 Pt2 Pt1 180.0 1_656 5_566
Sc1 Pt2 Pt3 59.828(18) 5_667 5_666
Sc1 Pt2 Pt3 59.828(18) 5_666 5_666
Sc1 Pt2 Pt3 120.172(18) 1_556 5_666
Sc1 Pt2 Pt3 120.173(18) . 5_666
Pt4 Pt2 Pt3 59.821(12) 5_667 5_666
Pt4 Pt2 Pt3 59.821(13) 5_666 5_666
Pt4 Pt2 Pt3 120.179(13) 1_556 5_666
Pt4 Pt2 Pt3 120.179(13) . 5_666
Pt1 Pt2 Pt3 88.886(18) 1_656 5_666
Pt1 Pt2 Pt3 91.114(17) 5_566 5_666
Sc1 Pt2 Pt3 120.172(18) 5_667 1_556
Sc1 Pt2 Pt3 120.172(18) 5_666 1_556
Sc1 Pt2 Pt3 59.828(18) 1_556 1_556
Sc1 Pt2 Pt3 59.827(18) . 1_556
Pt4 Pt2 Pt3 120.179(13) 5_667 1_556
Pt4 Pt2 Pt3 120.179(13) 5_666 1_556
Pt4 Pt2 Pt3 59.821(12) 1_556 1_556
Pt4 Pt2 Pt3 59.821(13) . 1_556
Pt1 Pt2 Pt3 91.114(17) 1_656 1_556
Pt1 Pt2 Pt3 88.886(17) 5_566 1_556
Pt3 Pt2 Pt3 180.0 5_666 1_556
Si1 Sc2 Si1 90.36(6) 7_665 7_666
Si1 Sc2 Si1 147.97(4) 7_665 1_556
Si1 Sc2 Si1 81.84(4) 7_666 1_556
Si1 Sc2 Si1 81.84(4) 7_665 .
Si1 Sc2 Si1 147.97(4) 7_666 .
Si1 Sc2 Si1 88.46(6) 1_556 .
Si1 Sc2 Pt4 130.82(3) 7_665 .
Si1 Sc2 Pt4 130.82(3) 7_666 .
Si1 Sc2 Pt4 49.00(3) 1_556 .
Si1 Sc2 Pt4 49.00(3) . .
Si1 Sc2 Pt4 49.19(3) 7_665 7_665
Si1 Sc2 Pt4 49.19(3) 7_666 7_665
Si1 Sc2 Pt4 105.80(4) 1_556 7_665
Si1 Sc2 Pt4 105.80(4) . 7_665
Pt4 Sc2 Pt4 136.05(3) . 7_665
Si1 Sc2 Pt3 108.87(4) 7_665 1_656
Si1 Sc2 Pt3 49.66(3) 7_666 1_656
Si1 Sc2 Pt3 89.57(4) 1_556 1_656
Si1 Sc2 Pt3 161.28(4) . 1_656
Pt4 Sc2 Pt3 118.16(3) . 1_656
Pt4 Sc2 Pt3 92.64(2) 7_665 1_656
Si1 Sc2 Pt3 49.66(3) 7_665 1_655
Si1 Sc2 Pt3 108.87(4) 7_666 1_655
Si1 Sc2 Pt3 161.28(4) 1_556 1_655
Si1 Sc2 Pt3 89.57(4) . 1_655
Pt4 Sc2 Pt3 118.16(3) . 1_655
Pt4 Sc2 Pt3 92.64(2) 7_665 1_655
Pt3 Sc2 Pt3 86.36(4) 1_656 1_655
Si1 Sc2 Pt1 162.12(4) 7_665 1_656
Si1 Sc2 Pt1 89.34(4) 7_666 1_656
Si1 Sc2 Pt1 49.45(3) 1_556 1_656
Si1 Sc2 Pt1 107.28(4) . 1_656
Pt4 Sc2 Pt1 59.747(17) . 1_656
Pt4 Sc2 Pt1 137.173(18) 7_665 1_656
Pt3 Sc2 Pt1 58.41(2) 1_656 1_656
Pt3 Sc2 Pt1 113.91(3) 1_655 1_656
Si1 Sc2 Pt1 89.34(4) 7_665 1_655
Si1 Sc2 Pt1 162.12(4) 7_666 1_655
Si1 Sc2 Pt1 107.27(4) 1_556 1_655
Si1 Sc2 Pt1 49.45(3) . 1_655
Pt4 Sc2 Pt1 59.747(17) . 1_655
Pt4 Sc2 Pt1 137.173(18) 7_665 1_655
Pt3 Sc2 Pt1 113.91(3) 1_656 1_655
Pt3 Sc2 Pt1 58.41(2) 1_655 1_655
Pt1 Sc2 Pt1 85.51(4) 1_656 1_655
Si1 Sc2 Pt3 48.90(3) 7_665 7_665
Si1 Sc2 Pt3 105.15(4) 7_666 7_665
Si1 Sc2 Pt3 103.26(4) 1_556 7_665
Si1 Sc2 Pt3 47.62(3) . 7_665
Pt4 Sc2 Pt3 89.76(2) . 7_665
Pt4 Sc2 Pt3 58.278(18) 7_665 7_665
Pt3 Sc2 Pt3 150.31(3) 1_656 7_665
Pt3 Sc2 Pt3 89.00(3) 1_655 7_665
Pt1 Sc2 Pt3 147.62(3) 1_656 7_665
Pt1 Sc2 Pt3 88.01(3) 1_655 7_665
Si1 Sc2 Pt3 105.15(4) 7_665 7_666
Si1 Sc2 Pt3 48.90(3) 7_666 7_666
Si1 Sc2 Pt3 47.62(3) 1_556 7_666
Si1 Sc2 Pt3 103.26(4) . 7_666
Pt4 Sc2 Pt3 89.76(2) . 7_666
Pt4 Sc2 Pt3 58.278(18) 7_665 7_666
Pt3 Sc2 Pt3 89.00(3) 1_656 7_666
Pt3 Sc2 Pt3 150.31(3) 1_655 7_666
Pt1 Sc2 Pt3 88.01(3) 1_656 7_666
Pt1 Sc2 Pt3 147.62(3) 1_655 7_666
Pt3 Sc2 Pt3 80.71(4) 7_665 7_666
Pt4 Sc1 Pt2 61.09(2) . .
Pt4 Sc1 Pt2 61.09(2) . 1_554
Pt2 Sc1 Pt2 91.28(4) . 1_554
Pt4 Sc1 Pt4 91.12(3) . 5_666
Pt2 Sc1 Pt4 60.296(18) . 5_666
Pt2 Sc1 Pt4 60.296(18) 1_554 5_666
Pt4 Sc1 Pt1 122.81(2) . 5_566
Pt2 Sc1 Pt1 61.74(2) . 5_566
Pt2 Sc1 Pt1 121.64(3) 1_554 5_566
Pt4 Sc1 Pt1 61.40(2) 5_666 5_566
Pt4 Sc1 Pt1 122.81(2) . 5_565
Pt2 Sc1 Pt1 121.64(3) . 5_565
Pt2 Sc1 Pt1 61.74(2) 1_554 5_565
Pt4 Sc1 Pt1 61.40(2) 5_666 5_565
Pt1 Sc1 Pt1 88.52(4) 5_566 5_565
Pt4 Sc1 Pt1 120.89(2) . .
Pt2 Sc1 Pt1 177.63(2) . .
Pt2 Sc1 Pt1 90.91(3) 1_554 .
Pt4 Sc1 Pt1 120.22(2) 5_666 .
Pt1 Sc1 Pt1 116.23(3) 5_566 .
Pt1 Sc1 Pt1 58.82(2) 5_565 .
Pt4 Sc1 Pt1 120.89(3) . 1_556
Pt2 Sc1 Pt1 90.91(3) . 1_556
Pt2 Sc1 Pt1 177.63(2) 1_554 1_556
Pt4 Sc1 Pt1 120.22(2) 5_666 1_556
Pt1 Sc1 Pt1 58.82(2) 5_566 1_556
Pt1 Sc1 Pt1 116.23(3) 5_565 1_556
Pt1 Sc1 Pt1 86.88(4) . 1_556
Pt4 Sc1 Pt3 62.009(17) . .
Pt2 Sc1 Pt3 122.98(3) . .
Pt2 Sc1 Pt3 64.08(2) 1_554 .
Pt4 Sc1 Pt3 124.37(2) 5_666 .
Pt1 Sc1 Pt3 173.46(3) 5_566 .
Pt1 Sc1 Pt3 92.03(3) 5_565 .
Pt1 Sc1 Pt3 58.92(2) . .
Pt1 Sc1 Pt3 115.32(3) 1_556 .
Pt4 Sc1 Pt3 62.008(17) . 1_556
Pt2 Sc1 Pt3 64.08(2) . 1_556
Pt2 Sc1 Pt3 122.98(3) 1_554 1_556
Pt4 Sc1 Pt3 124.38(2) 5_666 1_556
Pt1 Sc1 Pt3 92.03(3) 5_566 1_556
Pt1 Sc1 Pt3 173.46(3) 5_565 1_556
Pt1 Sc1 Pt3 115.32(3) . 1_556
Pt1 Sc1 Pt3 58.92(2) 1_556 1_556
Pt3 Sc1 Pt3 86.68(4) . 1_556
Pt4 Sc1 Sc1 177.15(5) . 5_566
Pt2 Sc1 Sc1 120.53(3) . 5_566
Pt2 Sc1 Sc1 120.53(3) 1_554 5_566
Pt4 Sc1 Sc1 91.74(4) 5_666 5_566
Pt1 Sc1 Sc1 58.81(2) 5_566 5_566
Pt1 Sc1 Sc1 58.81(2) 5_565 5_566
Pt1 Sc1 Sc1 57.43(2) . 5_566
Pt1 Sc1 Sc1 57.43(2) 1_556 5_566
Pt3 Sc1 Sc1 116.17(3) . 5_566
Pt3 Sc1 Sc1 116.17(3) 1_556 5_566
Pt4 Sc1 Sc2 91.98(3) . 1_455
Pt2 Sc1 Sc2 121.43(2) . 1_455
Pt2 Sc1 Sc2 121.43(2) 1_554 1_455
Pt4 Sc1 Sc2 176.90(3) 5_666 1_455
Pt1 Sc1 Sc2 116.69(3) 5_566 1_455
Pt1 Sc1 Sc2 116.69(3) 5_565 1_455
Pt1 Sc1 Sc2 57.94(2) . 1_455
Pt1 Sc1 Sc2 57.94(2) 1_556 1_455
Pt3 Sc1 Sc2 57.38(2) . 1_455
Pt3 Sc1 Sc2 57.38(2) 1_556 1_455
Sc1 Sc1 Sc2 85.17(4) 5_566 1_455
Pt4 Si1 Pt4 113.86(7) . 1_554
Pt4 Si1 Pt3 123.07(3) . 7_665
Pt4 Si1 Pt3 123.07(3) 1_554 7_665
Pt4 Si1 Pt1 74.17(4) . 1_655
Pt4 Si1 Pt1 74.17(4) 1_554 1_655
Pt3 Si1 Pt1 119.88(6) 7_665 1_655
Pt4 Si1 Pt3 74.29(4) . .
Pt4 Si1 Pt3 74.29(4) 1_554 .
Pt3 Si1 Pt3 119.86(6) 7_665 .
Pt1 Si1 Pt3 120.26(6) 1_655 .
Pt4 Si1 Sc2 143.59(6) . 7_564
Pt4 Si1 Sc2 67.41(3) 1_554 7_564
Pt3 Si1 Sc2 67.40(4) 7_665 7_564
Pt1 Si1 Sc2 134.73(3) 1_655 7_564
Pt3 Si1 Sc2 71.27(4) . 7_564
Pt4 Si1 Sc2 67.41(3) . 7_565
Pt4 Si1 Sc2 143.59(6) 1_554 7_565
Pt3 Si1 Sc2 67.40(4) 7_665 7_565
Pt1 Si1 Sc2 134.73(3) 1_655 7_565
Pt3 Si1 Sc2 71.27(4) . 7_565
Sc2 Si1 Sc2 90.37(6) 7_564 7_565
Pt4 Si1 Sc2 65.94(3) . .
Pt4 Si1 Sc2 139.59(6) 1_554 .
Pt3 Si1 Sc2 71.01(4) 7_665 .
Pt1 Si1 Sc2 66.96(4) 1_655 .
Pt3 Si1 Sc2 135.70(3) . .
Sc2 Si1 Sc2 138.32(6) 7_564 .
Sc2 Si1 Sc2 75.95(3) 7_565 .
Pt4 Si1 Sc2 139.59(6) . 1_554
Pt4 Si1 Sc2 65.95(3) 1_554 1_554
Pt3 Si1 Sc2 71.01(4) 7_665 1_554
Pt1 Si1 Sc2 66.96(4) 1_655 1_554
Pt3 Si1 Sc2 135.70(3) . 1_554
Sc2 Si1 Sc2 75.95(3) 7_564 1_554
Sc2 Si1 Sc2 138.32(6) 7_565 1_554
Sc2 Si1 Sc2 88.46(6) . 1_554

loop_
_geom_bond_atom_site_label_1
_geom_bond_atom_site_label_2
_geom_bond_distance
_geom_bond_site_symmetry_2
Pt4 Si1 2.3759(12) 1_556
Pt4 Si1 2.3759(12) .
Pt4 Sc1 2.7475(10) .
Pt4 Pt2 2.8117(8) .
Pt4 Pt2 2.8117(8) 1_554
Pt4 Sc1 2.8133(9) 5_666
Pt4 Sc2 2.8746(10) .
Pt4 Pt1 2.8930(8) 1_656
Pt4 Pt1 2.8930(8) 1_655
Pt4 Sc2 2.8982(10) 7_565
Pt4 Pt3 2.9125(8) .
Pt4 Pt3 2.9125(8) 1_556
Pt3 Si1 2.4021(15) 7_565
Pt3 Si1 2.4465(16) .
Pt3 Pt1 2.8509(7) .
Pt3 Sc1 2.9008(9) .
Pt3 Sc1 2.9009(9) 1_554
Pt3 Sc2 2.9096(10) 1_454
Pt3 Sc2 2.9096(10) 1_455
Pt3 Pt4 2.9125(8) 1_554
Pt3 Pt2 3.0180(5) 1_554
Pt3 Sc2 3.0747(9) 7_564
Pt3 Sc2 3.0747(9) 7_565
Pt1 Si1 2.4213(15) 1_455
Pt1 Pt1 2.8230(6) 5_565
Pt1 Sc1 2.8527(9) 5_566
Pt1 Sc1 2.8527(9) 5_565
Pt1 Pt4 2.8930(8) 1_454
Pt1 Pt4 2.8930(8) 1_455
Pt1 Pt2 2.8931(8) 1_454
Pt1 Sc1 2.8956(10) .
Pt1 Sc1 2.8956(10) 1_554
Pt1 Sc2 2.9327(9) 1_454
Pt1 Sc2 2.9327(9) 1_455
Pt2 Sc1 2.7847(10) 5_667
Pt2 Sc1 2.7847(10) 5_666
Pt2 Sc1 2.7847(10) 1_556
Pt2 Sc1 2.7847(10) .
Pt2 Pt4 2.8116(8) 5_667
Pt2 Pt4 2.8116(8) 5_666
Pt2 Pt4 2.8116(8) 1_556
Pt2 Pt1 2.8931(7) 1_656
Pt2 Pt1 2.8931(7) 5_566
Pt2 Pt3 3.0181(5) 5_666
Pt2 Pt3 3.0181(5) 1_556
Sc2 Si1 2.8068(14) 7_665
Sc2 Si1 2.8068(14) 7_666
Sc2 Si1 2.8543(14) 1_556
Sc2 Si1 2.8543(14) .
Sc2 Pt4 2.8983(10) 7_665
Sc2 Pt3 2.9096(10) 1_656
Sc2 Pt3 2.9096(10) 1_655
Sc2 Pt1 2.9327(9) 1_656
Sc2 Pt1 2.9327(9) 1_655
Sc2 Pt3 3.0747(9) 7_665
Sc2 Pt3 3.0747(9) 7_666
Sc1 Pt2 2.7847(10) 1_554
Sc1 Pt4 2.8133(9) 5_666
Sc1 Pt1 2.8527(9) 5_566
Sc1 Pt1 2.8527(9) 5_565
Sc1 Pt1 2.8956(10) 1_556
Sc1 Pt3 2.9009(9) 1_556
Sc1 Sc1 3.0364(17) 5_566
Sc1 Sc2 3.1432(12) 1_455
Si1 Pt4 2.3759(12) 1_554
Si1 Pt3 2.4020(15) 7_665
Si1 Pt1 2.4214(15) 1_655
Si1 Sc2 2.8068(14) 7_564
Si1 Sc2 2.8068(14) 7_565
Si1 Sc2 2.8543(14) 1_554
